data_7003823
loop_
_publ_author_name
'Majoumo-Mb\'e, F.'
'K\"uhl, O.'
'L\"onnecke, P.'
'Silaghi-Dumitrescu, I.'
'Hey-Hawkins, E.'

_publ_section_title
;
 Bis(phosphanylamino)benzene ligands: a zinc(ii) complex and an unusual
 nickel(i) complex with a Dewar-benzene-type Ni2P2N2 backbone
;
_journal_issue 23
_journal_name_full 'Dalton Transactions'
_journal_page_first 3107
_journal_page_last 3114
_journal_paper_doi 10.1039/b720004h
_journal_year 2008
_chemical_formula_sum 'C50 H66 N2 O2 P2'
_chemical_formula_weight 788.99
_chemical_name_systematic
;
?
;
_space_group_IT_number 2
_symmetry_cell_setting triclinic
_symmetry_space_group_name_Hall '-P 1'
_symmetry_space_group_name_H-M 'P -1'
_atom_sites_solution_hydrogens geom
_atom_sites_solution_primary direct
_atom_sites_solution_secondary difmap
_audit_creation_method SHELXL-97
_cell_angle_alpha 113.30(3)
_cell_angle_beta 91.60(3)
_cell_angle_gamma 92.20(3)
_cell_formula_units_Z 2
_cell_length_a 11.740(2)
_cell_length_b 13.040(3)
_cell_length_c 16.010(3)
_cell_measurement_reflns_used 956
_cell_measurement_temperature 217(2)
_cell_measurement_theta_max 28.00
_cell_measurement_theta_min 2.43
_cell_volume 2246.9(9)
_computing_cell_refinement 'Bruker SAINT'
_computing_data_collection 'Bruker SMART'
_computing_data_reduction 'Bruker SAINT'
_computing_molecular_graphics 'ORTEP3 for Windows (L. J. Farrugia, 1997)'
_computing_publication_material 'WINGX (L.J. Farrugia,1999)'
_computing_structure_refinement 'SHELXL-97 (Sheldrick,1997)'
_computing_structure_solution 'SHELXS-97 (Sheldrick, 1990)'
_diffrn_ambient_temperature 217(2)
_diffrn_measured_fraction_theta_full 0.798
_diffrn_measured_fraction_theta_max 0.798
_diffrn_measurement_device_type 'CCD area detector (AXS Bruker)'
_diffrn_measurement_method 'omega scans'
_diffrn_radiation_monochromator graphite
_diffrn_radiation_source 'fine-focus sealed tube'
_diffrn_radiation_type MoK\a
_diffrn_radiation_wavelength 0.71073
_diffrn_reflns_av_R_equivalents 0.0217
_diffrn_reflns_av_sigmaI/netI 0.0355
_diffrn_reflns_limit_h_max 15
_diffrn_reflns_limit_h_min -14
_diffrn_reflns_limit_k_max 16
_diffrn_reflns_limit_k_min -13
_diffrn_reflns_limit_l_max 21
_diffrn_reflns_limit_l_min -18
_diffrn_reflns_number 11481
_diffrn_reflns_theta_full 28.68
_diffrn_reflns_theta_max 28.68
_diffrn_reflns_theta_min 1.72
_exptl_absorpt_coefficient_mu 0.137
_exptl_absorpt_correction_type multi-scan
_exptl_crystal_colour colorless
_exptl_crystal_density_diffrn 1.166
_exptl_crystal_density_method 'not measured'
_exptl_crystal_description prism
_exptl_crystal_F_000 852
_exptl_crystal_size_max 0.50
_exptl_crystal_size_mid 0.40
_exptl_crystal_size_min 0.40
_refine_diff_density_max 0.559
_refine_diff_density_min -0.407
_refine_diff_density_rms 0.054
_refine_ls_extinction_method none
_refine_ls_goodness_of_fit_ref 1.028
_refine_ls_hydrogen_treatment mixed
_refine_ls_matrix_type full
_refine_ls_number_parameters 725
_refine_ls_number_reflns 9257
_refine_ls_number_restraints 0
_refine_ls_restrained_S_all 1.028
_refine_ls_R_factor_all 0.0722
_refine_ls_R_factor_gt 0.0511
_refine_ls_shift/su_max 0.001
_refine_ls_shift/su_mean 0.000
_refine_ls_structure_factor_coef Fsqd
_refine_ls_weighting_details 'calc w=1/[\s^2^(Fo^2^)+(0.1025P)^2^+0.0824P] where P=(Fo^2^+2Fc^2^)/3'
_refine_ls_weighting_scheme calc
_refine_ls_wR_factor_gt 0.1382
_refine_ls_wR_factor_ref 0.1541
_reflns_number_gt 6832
_reflns_number_total 9257
_reflns_threshold_expression >2sigma(I)
_cod_data_source_file b720004h.txt
_cod_data_source_block c1075fin
_cod_depositor_comments
;
The following automatic conversions were performed:
'_symmetry_cell_setting' value 'Triclinic' changed to 'triclinic'
according to '/home/saulius/struct/CIF-dictionaries/cif_core.dic'
dictionary named 'cif_core.dic' version 2.4.1 from 2010-06-29.

Automatic conversion script
Id: cif_fix_enum 1527 2010-12-29 10:47:43Z saulius 
;
_cod_original_cell_volume 2246.9(8)
_cod_original_sg_symbol_H-M P-1
_cod_database_code 7003823

loop_
_symmetry_equiv_pos_as_xyz
'x, y, z'
'-x, -y, -z'

loop_
_atom_site_label
_atom_site_type_symbol
_atom_site_fract_x
_atom_site_fract_y
_atom_site_fract_z
_atom_site_U_iso_or_equiv
_atom_site_adp_type
_atom_site_occupancy
_atom_site_symmetry_multiplicity
_atom_site_calc_flag
_atom_site_refinement_flags
_atom_site_disorder_assembly
_atom_site_disorder_group
P1 P 1.23459(4) 0.81208(4) 0.37397(3) 0.02906(14) Uani 1 1 d . . .
P2 P 0.82915(4) 0.45295(4) 0.29579(3) 0.02978(14) Uani 1 1 d . . .
O1 O 0.8647(6) 0.8348(7) 0.0928(3) 0.284(4) Uani 1 1 d . . .
O2 O 0.16921(14) 0.46884(13) 0.23147(11) 0.0477(4) Uani 1 1 d . . .
N1 N 1.12348(13) 0.71443(13) 0.34311(11) 0.0307(4) Uani 1 1 d . . .
N2 N 0.93617(15) 0.54837(13) 0.30252(12) 0.0336(4) Uani 1 1 d . . .
C1 C 1.27934(16) 0.84101(16) 0.27546(13) 0.0319(4) Uani 1 1 d . . .
C2 C 1.22393(17) 0.80294(17) 0.18801(14) 0.0357(4) Uani 1 1 d . . .
C3 C 1.2575(2) 0.8512(2) 0.12804(16) 0.0461(5) Uani 1 1 d . . .
C4 C 1.3440(2) 0.9332(2) 0.14881(17) 0.0507(6) Uani 1 1 d . . .
C5 C 1.3991(2) 0.96833(19) 0.23421(17) 0.0461(5) Uani 1 1 d . . .
C6 C 1.36808(18) 0.92549(17) 0.29762(15) 0.0378(5) Uani 1 1 d . . .
C7 C 1.1297(2) 0.7117(2) 0.15455(17) 0.0478(6) Uani 1 1 d . . .
C8 C 1.3779(3) 0.9836(3) 0.0823(2) 0.0794(9) Uani 1 1 d . . .
H8A H 1.3714 0.9263 0.0209 0.119 Uiso 1 1 calc R . .
H8B H 1.4561 1.0139 0.0965 0.119 Uiso 1 1 calc R . .
H8C H 1.3279 1.0430 0.0870 0.119 Uiso 1 1 calc R . .
C9 C 1.4305(3) 0.9719(2) 0.3901(2) 0.0524(7) Uani 1 1 d . . .
C10 C 1.34886(15) 0.73652(15) 0.40221(13) 0.0284(4) Uani 1 1 d . . .
C11 C 1.36435(16) 0.76160(15) 0.49625(13) 0.0308(4) Uani 1 1 d . . .
C12 C 1.45320(18) 0.71658(17) 0.52741(14) 0.0353(4) Uani 1 1 d . . .
C13 C 1.52771(16) 0.64534(17) 0.46876(14) 0.0352(4) Uani 1 1 d . . .
C14 C 1.51028(17) 0.61913(17) 0.37652(14) 0.0340(4) Uani 1 1 d . . .
C15 C 1.42395(16) 0.66432(16) 0.34196(13) 0.0316(4) Uani 1 1 d . . .
C16 C 1.2888(2) 0.8388(2) 0.56602(15) 0.0416(5) Uani 1 1 d . . .
C17 C 1.6238(2) 0.5985(3) 0.5049(2) 0.0545(7) Uani 1 1 d . . .
C18 C 1.4182(2) 0.6338(2) 0.24085(15) 0.0466(6) Uani 1 1 d . . .
C19 C 1.00961(15) 0.74502(15) 0.35854(12) 0.0285(4) Uani 1 1 d . . .
C20 C 0.98395(18) 0.85774(17) 0.39565(16) 0.0396(5) Uani 1 1 d . . .
C21 C 0.8740(2) 0.89159(18) 0.41481(17) 0.0455(5) Uani 1 1 d . . .
C22 C 0.7852(2) 0.81261(19) 0.39431(17) 0.0465(6) Uani 1 1 d . . .
C23 C 0.80778(18) 0.70011(18) 0.35432(16) 0.0422(5) Uani 1 1 d . . .
C24 C 0.91853(16) 0.66374(15) 0.33794(13) 0.0305(4) Uani 1 1 d . . .
C25 C 0.74919(16) 0.40676(16) 0.18491(13) 0.0317(4) Uani 1 1 d . . .
C26 C 0.76197(19) 0.44933(17) 0.11687(14) 0.0375(5) Uani 1 1 d . . .
C27 C 0.6772(2) 0.4214(2) 0.04727(15) 0.0452(5) Uani 1 1 d . . .
C28 C 0.5822(2) 0.3514(2) 0.04026(15) 0.0461(6) Uani 1 1 d . . .
C29 C 0.57342(19) 0.3073(2) 0.10548(15) 0.0409(5) Uani 1 1 d . . .
C30 C 0.65358(17) 0.33490(17) 0.17800(13) 0.0342(4) Uani 1 1 d . . .
C31 C 0.8641(3) 0.5207(2) 0.11198(19) 0.0532(6) Uani 1 1 d . . .
C32 C 0.4932(3) 0.3226(4) -0.0367(2) 0.0688(9) Uani 1 1 d . . .
C33 C 0.6341(2) 0.2847(2) 0.24726(17) 0.0446(5) Uani 1 1 d . . .
C34 C 0.91369(16) 0.33699(15) 0.29583(13) 0.0306(4) Uani 1 1 d . . .
C35 C 0.95801(18) 0.25149(17) 0.22013(14) 0.0361(4) Uani 1 1 d . . .
C36 C 1.0261(2) 0.17437(18) 0.23499(16) 0.0426(5) Uani 1 1 d . . .
C37 C 1.05268(19) 0.17848(18) 0.32149(16) 0.0429(5) Uani 1 1 d . . .
C38 C 1.00542(18) 0.25992(18) 0.39457(15) 0.0386(5) Uani 1 1 d . . .
C39 C 0.93431(16) 0.33767(16) 0.38383(13) 0.0327(4) Uani 1 1 d . . .
C40 C 0.9348(2) 0.2374(2) 0.12295(16) 0.0491(6) Uani 1 1 d . . .
C41 C 1.1315(3) 0.0965(3) 0.3348(3) 0.0676(8) Uani 1 1 d . . .
C42 C 0.8796(2) 0.4179(2) 0.46728(15) 0.0409(5) Uani 1 1 d . . .
C43 C 0.8209(7) 0.9148(6) 0.0686(4) 0.162(3) Uani 1 1 d . . .
H43A H 0.7834 0.8804 0.0077 0.195 Uiso 1 1 calc R . .
H43B H 0.8820 0.9677 0.0677 0.195 Uiso 1 1 calc R . .
C44 C 0.7429(6) 0.9696(5) 0.1320(5) 0.163(2) Uani 1 1 d . . .
H44A H 0.6665 0.9586 0.1026 0.195 Uiso 1 1 calc R . .
H44B H 0.7635 1.0500 0.1595 0.195 Uiso 1 1 calc R . .
C45 C 0.7436(6) 0.9250(6) 0.2008(3) 0.176(3) Uani 1 1 d . . .
H45A H 0.7732 0.9817 0.2594 0.211 Uiso 1 1 calc R . .
H45B H 0.6664 0.8995 0.2082 0.211 Uiso 1 1 calc R . .
C46 C 0.8160(6) 0.8339(7) 0.1697(4) 0.212(4) Uani 1 1 d . . .
H46A H 0.8751 0.8421 0.2166 0.255 Uiso 1 1 calc R . .
H46B H 0.7717 0.7632 0.1554 0.255 Uiso 1 1 calc R . .
C47 C 0.2018(3) 0.4019(2) 0.14038(18) 0.0520(6) Uani 1 1 d . . .
C48 C 0.2520(3) 0.2993(2) 0.14511(19) 0.0556(6) Uani 1 1 d . . .
C49 C 0.3042(2) 0.3435(2) 0.24165(19) 0.0547(6) Uani 1 1 d . . .
C50 C 0.2218(2) 0.4288(2) 0.29503(17) 0.0456(5) Uani 1 1 d . . .
H1N1 H 1.1335(19) 0.643(2) 0.3089(15) 0.040(6) Uiso 1 1 d . . .
H1N2 H 0.995(2) 0.524(2) 0.2756(16) 0.043(7) Uiso 1 1 d . . .
H3 H 1.218(2) 0.824(2) 0.0687(18) 0.057(7) Uiso 1 1 d . . .
H5 H 1.459(2) 1.027(2) 0.2509(18) 0.064(8) Uiso 1 1 d . . .
H7A H 1.110(2) 0.692(2) 0.0899(17) 0.047(6) Uiso 1 1 d . . .
H7B H 1.061(2) 0.730(2) 0.1876(17) 0.047(7) Uiso 1 1 d . . .
H7C H 1.155(2) 0.638(2) 0.1557(17) 0.054(7) Uiso 1 1 d . . .
H9A H 1.481(2) 1.038(2) 0.3975(17) 0.058(7) Uiso 1 1 d . . .
H9B H 1.481(3) 0.924(3) 0.398(2) 0.076(9) Uiso 1 1 d . . .
H9C H 1.375(3) 0.991(3) 0.437(3) 0.103(13) Uiso 1 1 d . . .
H12 H 1.459(2) 0.733(2) 0.5887(17) 0.047(7) Uiso 1 1 d . . .
H14 H 1.5616(18) 0.5634(18) 0.3327(14) 0.034(5) Uiso 1 1 d . . .
H16A H 1.209(2) 0.818(2) 0.5551(17) 0.054(7) Uiso 1 1 d . . .
H16B H 1.302(2) 0.915(2) 0.5697(17) 0.056(7) Uiso 1 1 d . . .
H16C H 1.299(2) 0.836(2) 0.629(2) 0.070(8) Uiso 1 1 d . . .
H17A H 1.684(4) 0.645(4) 0.520(3) 0.110(14) Uiso 1 1 d . . .
H17B H 1.600(2) 0.569(3) 0.551(2) 0.072(9) Uiso 1 1 d . . .
H17C H 1.657(4) 0.540(4) 0.460(3) 0.123(15) Uiso 1 1 d . . .
H18A H 1.343(3) 0.624(2) 0.2163(19) 0.063(8) Uiso 1 1 d . . .
H18B H 1.463(2) 0.566(2) 0.2095(16) 0.046(6) Uiso 1 1 d . . .
H18C H 1.455(2) 0.688(3) 0.2260(19) 0.064(9) Uiso 1 1 d . . .
H20 H 1.043(2) 0.914(3) 0.408(2) 0.070(8) Uiso 1 1 d . . .
H21 H 0.863(2) 0.976(2) 0.4486(18) 0.062(8) Uiso 1 1 d . . .
H22 H 0.709(2) 0.833(2) 0.4098(16) 0.052(7) Uiso 1 1 d . . .
H23 H 0.741(2) 0.646(2) 0.3420(18) 0.061(8) Uiso 1 1 d . . .
H27 H 0.691(2) 0.445(2) 0.0019(18) 0.051(7) Uiso 1 1 d . . .
H29 H 0.509(2) 0.262(2) 0.1003(16) 0.044(6) Uiso 1 1 d . . .
H31A H 0.867(2) 0.593(2) 0.1626(18) 0.053(7) Uiso 1 1 d . . .
H31B H 0.858(2) 0.535(3) 0.059(2) 0.073(9) Uiso 1 1 d . . .
H31C H 0.939(3) 0.482(3) 0.113(2) 0.085(10) Uiso 1 1 d . . .
H32A H 0.518(3) 0.267(3) -0.096(3) 0.094(11) Uiso 1 1 d . . .
H32B H 0.431(4) 0.292(4) -0.022(3) 0.127(17) Uiso 1 1 d . . .
H32C H 0.484(3) 0.386(3) -0.052(3) 0.099(12) Uiso 1 1 d . . .
H33A H 0.632(2) 0.343(2) 0.308(2) 0.063(8) Uiso 1 1 d . . .
H33B H 0.695(3) 0.230(3) 0.245(2) 0.085(10) Uiso 1 1 d . . .
H33C H 0.560(2) 0.234(2) 0.2352(19) 0.066(8) Uiso 1 1 d . . .
H36 H 1.055(2) 0.119(2) 0.1812(17) 0.046(6) Uiso 1 1 d . . .
H38 H 1.023(2) 0.263(2) 0.4531(17) 0.049(7) Uiso 1 1 d . . .
H40A H 0.945(2) 0.304(2) 0.1179(17) 0.049(7) Uiso 1 1 d . . .
H40B H 0.853(2) 0.210(2) 0.1055(16) 0.046(6) Uiso 1 1 d . . .
H40C H 0.984(2) 0.181(2) 0.084(2) 0.066(8) Uiso 1 1 d . . .
H41A H 1.140(3) 0.106(3) 0.393(3) 0.102(13) Uiso 1 1 d . . .
H41B H 1.098(4) 0.019(4) 0.301(3) 0.126(15) Uiso 1 1 d . . .
H41C H 1.199(4) 0.088(4) 0.307(3) 0.130(17) Uiso 1 1 d . . .
H42A H 0.800(2) 0.400(2) 0.4610(16) 0.046(6) Uiso 1 1 d . . .
H42B H 0.912(2) 0.413(2) 0.5208(16) 0.044(6) Uiso 1 1 d . . .
H42C H 0.892(2) 0.496(3) 0.4755(18) 0.063(8) Uiso 1 1 d . . .
H47A H 0.274(3) 0.446(3) 0.125(2) 0.076(9) Uiso 1 1 d . . .
H47B H 0.142(2) 0.385(2) 0.0992(18) 0.053(7) Uiso 1 1 d . . .
H48A H 0.305(2) 0.266(2) 0.0972(19) 0.061(8) Uiso 1 1 d . . .
H48B H 0.196(3) 0.239(3) 0.138(2) 0.071(9) Uiso 1 1 d . . .
H49A H 0.390(3) 0.379(2) 0.2443(19) 0.067(8) Uiso 1 1 d . . .
H49B H 0.305(3) 0.284(3) 0.264(2) 0.080(10) Uiso 1 1 d . . .
H50A H 0.256(2) 0.490(2) 0.3455(18) 0.054(7) Uiso 1 1 d . . .
H50B H 0.162(2) 0.396(2) 0.3221(19) 0.063(8) Uiso 1 1 d . . .

loop_
_atom_site_aniso_label
_atom_site_aniso_U_11
_atom_site_aniso_U_22
_atom_site_aniso_U_33
_atom_site_aniso_U_23
_atom_site_aniso_U_13
_atom_site_aniso_U_12
P1 0.0257(3) 0.0264(2) 0.0353(3) 0.0127(2) -0.0013(2) 0.00044(17)
P2 0.0271(3) 0.0281(2) 0.0348(3) 0.0132(2) 0.0023(2) 0.00096(18)
O1 0.366(8) 0.414(10) 0.135(4) 0.149(5) 0.103(4) 0.266(8)
O2 0.0476(9) 0.0447(9) 0.0545(9) 0.0217(7) 0.0138(7) 0.0175(7)
N1 0.0253(8) 0.0238(8) 0.0412(9) 0.0109(7) 0.0018(7) 0.0013(6)
N2 0.0258(9) 0.0257(8) 0.0478(10) 0.0126(7) 0.0059(8) 0.0026(6)
C1 0.0291(10) 0.0294(9) 0.0401(10) 0.0165(8) 0.0007(8) 0.0044(7)
C2 0.0344(11) 0.0366(10) 0.0381(10) 0.0166(9) 0.0009(9) 0.0053(8)
C3 0.0555(15) 0.0485(13) 0.0399(12) 0.0226(10) 0.0041(11) 0.0120(11)
C4 0.0619(16) 0.0465(13) 0.0541(14) 0.0292(11) 0.0163(12) 0.0122(11)
C5 0.0433(13) 0.0397(12) 0.0621(15) 0.0270(11) 0.0103(11) -0.0005(10)
C6 0.0338(11) 0.0332(10) 0.0497(12) 0.0200(9) 0.0003(9) 0.0008(8)
C7 0.0454(14) 0.0554(15) 0.0392(12) 0.0170(11) -0.0105(11) -0.0082(11)
C8 0.110(3) 0.075(2) 0.074(2) 0.0516(17) 0.0205(19) 0.0013(19)
C9 0.0477(15) 0.0476(14) 0.0628(17) 0.0262(12) -0.0160(13) -0.0192(12)
C10 0.0243(9) 0.0266(9) 0.0357(10) 0.0143(7) 0.0002(8) -0.0009(7)
C11 0.0287(10) 0.0309(9) 0.0359(10) 0.0164(8) 0.0050(8) 0.0014(7)
C12 0.0363(11) 0.0404(11) 0.0350(10) 0.0212(9) 0.0009(9) 0.0018(8)
C13 0.0267(10) 0.0398(11) 0.0453(11) 0.0231(9) 0.0021(9) 0.0038(8)
C14 0.0260(10) 0.0353(10) 0.0420(11) 0.0161(9) 0.0060(8) 0.0045(8)
C15 0.0294(10) 0.0307(9) 0.0348(10) 0.0132(8) 0.0023(8) 0.0007(7)
C16 0.0440(14) 0.0454(13) 0.0380(11) 0.0182(10) 0.0089(10) 0.0103(10)
C17 0.0431(15) 0.0731(18) 0.0581(16) 0.0363(15) 0.0001(13) 0.0206(13)
C18 0.0535(15) 0.0507(14) 0.0343(11) 0.0139(10) 0.0052(10) 0.0179(12)
C19 0.0261(9) 0.0285(9) 0.0317(9) 0.0125(7) 0.0015(7) 0.0054(7)
C20 0.0337(11) 0.0273(10) 0.0549(13) 0.0135(9) -0.0022(10) 0.0027(8)
C21 0.0406(12) 0.0320(11) 0.0579(14) 0.0108(10) 0.0004(10) 0.0125(9)
C22 0.0311(12) 0.0421(12) 0.0634(15) 0.0165(11) 0.0076(11) 0.0134(9)
C23 0.0274(11) 0.0350(11) 0.0615(14) 0.0161(10) 0.0042(10) 0.0025(8)
C24 0.0281(10) 0.0276(9) 0.0355(10) 0.0119(8) 0.0024(8) 0.0045(7)
C25 0.0299(10) 0.0322(10) 0.0351(10) 0.0151(8) 0.0036(8) 0.0054(7)
C26 0.0432(12) 0.0351(10) 0.0384(11) 0.0182(9) 0.0098(9) 0.0054(9)
C27 0.0520(14) 0.0549(14) 0.0381(11) 0.0267(11) 0.0093(10) 0.0151(11)
C28 0.0384(12) 0.0623(15) 0.0369(11) 0.0180(10) 0.0026(10) 0.0133(10)
C29 0.0296(11) 0.0497(13) 0.0400(11) 0.0146(10) 0.0007(9) -0.0003(9)
C30 0.0311(10) 0.0365(10) 0.0366(10) 0.0158(8) 0.0023(8) 0.0024(8)
C31 0.0686(19) 0.0514(15) 0.0476(14) 0.0291(13) 0.0080(13) -0.0102(13)
C32 0.0522(18) 0.114(3) 0.0433(15) 0.0355(18) -0.0084(13) 0.0064(17)
C33 0.0411(13) 0.0495(13) 0.0491(14) 0.0275(11) -0.0043(11) -0.0125(10)
C34 0.0278(10) 0.0284(9) 0.0366(10) 0.0138(8) 0.0022(8) 0.0010(7)
C35 0.0363(11) 0.0325(10) 0.0379(10) 0.0118(8) 0.0056(9) 0.0037(8)
C36 0.0474(13) 0.0327(10) 0.0462(12) 0.0125(10) 0.0121(10) 0.0110(9)
C37 0.0431(12) 0.0356(11) 0.0567(13) 0.0245(10) 0.0081(10) 0.0090(9)
C38 0.0401(12) 0.0405(11) 0.0430(12) 0.0242(9) 0.0041(9) 0.0054(9)
C39 0.0295(10) 0.0302(9) 0.0390(10) 0.0143(8) 0.0041(8) 0.0008(7)
C40 0.0565(16) 0.0507(15) 0.0359(12) 0.0111(11) 0.0075(11) 0.0156(12)
C41 0.082(2) 0.0585(18) 0.077(2) 0.0395(17) 0.0179(18) 0.0375(16)
C42 0.0429(13) 0.0450(13) 0.0352(11) 0.0158(10) 0.0038(10) 0.0085(10)
C43 0.266(8) 0.148(5) 0.090(3) 0.060(3) 0.018(4) 0.062(5)
C44 0.210(7) 0.121(4) 0.171(6) 0.066(4) 0.016(5) 0.076(5)
C45 0.224(6) 0.207(6) 0.086(3) 0.032(4) 0.016(3) 0.153(6)
C46 0.280(8) 0.296(9) 0.111(4) 0.112(5) 0.072(5) 0.223(8)
C47 0.0537(16) 0.0531(14) 0.0479(13) 0.0178(11) 0.0063(12) 0.0114(12)
C48 0.0532(16) 0.0511(15) 0.0596(16) 0.0170(12) 0.0155(13) 0.0171(12)
C49 0.0499(15) 0.0549(15) 0.0619(16) 0.0241(13) 0.0094(12) 0.0198(12)
C50 0.0456(14) 0.0442(13) 0.0474(13) 0.0178(11) 0.0063(11) 0.0076(10)

loop_
_atom_type_symbol
_atom_type_description
_atom_type_scat_dispersion_real
_atom_type_scat_dispersion_imag
_atom_type_scat_source
P P 0.1023 0.0942 'International Tables Vol C Tables 4.2.6.8 and 6.1.1.4'
O O 0.0106 0.0060 'International Tables Vol C Tables 4.2.6.8 and 6.1.1.4'
N N 0.0061 0.0033 'International Tables Vol C Tables 4.2.6.8 and 6.1.1.4'
C C 0.0033 0.0016 'International Tables Vol C Tables 4.2.6.8 and 6.1.1.4'
H H 0.0000 0.0000 'International Tables Vol C Tables 4.2.6.8 and 6.1.1.4'

loop_
_geom_angle_atom_site_label_1
_geom_angle_atom_site_label_2
_geom_angle_atom_site_label_3
_geom_angle
_geom_angle_site_symmetry_1
_geom_angle_site_symmetry_3
_geom_angle_publ_flag
N1 P1 C10 101.61(8) . . ?
N1 P1 C1 110.71(9) . . ?
C10 P1 C1 107.26(9) . . ?
N2 P2 C34 100.06(8) . . ?
N2 P2 C25 110.10(9) . . ?
C34 P2 C25 108.27(9) . . ?
C43 O1 C46 111.0(5) . . ?
C47 O2 C50 109.49(17) . . ?
C19 N1 P1 121.65(13) . . ?
C24 N2 P2 121.32(15) . . ?
C2 C1 C6 118.17(18) . . ?
C2 C1 P1 127.46(15) . . ?
C6 C1 P1 113.46(15) . . ?
C3 C2 C1 118.9(2) . . ?
C3 C2 C7 117.26(19) . . ?
C1 C2 C7 123.82(19) . . ?
C4 C3 C2 123.4(2) . . ?
C3 C4 C5 117.1(2) . . ?
C3 C4 C8 121.9(3) . . ?
C5 C4 C8 120.9(3) . . ?
C6 C5 C4 122.3(2) . . ?
C5 C6 C1 120.1(2) . . ?
C5 C6 C9 118.5(2) . . ?
C1 C6 C9 121.44(19) . . ?
C15 C10 C11 118.52(17) . . ?
C15 C10 P1 127.28(15) . . ?
C11 C10 P1 114.07(14) . . ?
C12 C11 C10 119.88(18) . . ?
C12 C11 C16 117.79(18) . . ?
C10 C11 C16 122.32(17) . . ?
C13 C12 C11 122.15(19) . . ?
C14 C13 C12 117.58(18) . . ?
C14 C13 C17 121.6(2) . . ?
C12 C13 C17 120.8(2) . . ?
C13 C14 C15 122.46(19) . . ?
C14 C15 C10 119.36(18) . . ?
C14 C15 C18 117.13(19) . . ?
C10 C15 C18 123.50(18) . . ?
C20 C19 N1 120.54(18) . . ?
C20 C19 C24 118.03(17) . . ?
N1 C19 C24 121.43(16) . . ?
C21 C20 C19 122.5(2) . . ?
C22 C21 C20 119.5(2) . . ?
C21 C22 C23 119.2(2) . . ?
C22 C23 C24 122.4(2) . . ?
C23 C24 N2 119.54(18) . . ?
C23 C24 C19 118.31(17) . . ?
N2 C24 C19 122.15(17) . . ?
C30 C25 C26 118.58(17) . . ?
C30 C25 P2 112.91(14) . . ?
C26 C25 P2 127.54(16) . . ?
C27 C26 C25 118.7(2) . . ?
C27 C26 C31 117.0(2) . . ?
C25 C26 C31 124.3(2) . . ?
C28 C27 C26 123.2(2) . . ?
C29 C28 C27 117.3(2) . . ?
C29 C28 C32 121.3(3) . . ?
C27 C28 C32 121.4(2) . . ?
C28 C29 C30 122.0(2) . . ?
C29 C30 C25 120.18(19) . . ?
C29 C30 C33 117.84(19) . . ?
C25 C30 C33 121.97(17) . . ?
C35 C34 C39 118.89(18) . . ?
C35 C34 P2 127.53(15) . . ?
C39 C34 P2 113.58(14) . . ?
C36 C35 C34 118.81(19) . . ?
C36 C35 C40 117.6(2) . . ?
C34 C35 C40 123.63(19) . . ?
C37 C36 C35 122.7(2) . . ?
C38 C37 C36 117.88(19) . . ?
C38 C37 C41 121.2(2) . . ?
C36 C37 C41 120.9(2) . . ?
C37 C38 C39 122.0(2) . . ?
C38 C39 C34 119.47(19) . . ?
C38 C39 C42 117.94(19) . . ?
C34 C39 C42 122.58(18) . . ?
O1 C43 C44 107.6(5) . . ?
C43 C44 C45 108.4(5) . . ?
C46 C45 C44 105.5(5) . . ?
O1 C46 C45 107.0(5) . . ?
O2 C47 C48 106.0(2) . . ?
C47 C48 C49 102.6(2) . . ?
C50 C49 C48 103.0(2) . . ?
O2 C50 C49 106.3(2) . . ?

loop_
_geom_bond_atom_site_label_1
_geom_bond_atom_site_label_2
_geom_bond_distance
_geom_bond_site_symmetry_2
_geom_bond_publ_flag
P1 N1 1.7047(17) . ?
P1 C10 1.8425(19) . ?
P1 C1 1.846(2) . ?
P2 N2 1.7043(18) . ?
P2 C34 1.841(2) . ?
P2 C25 1.847(2) . ?
O1 C43 1.362(7) . ?
O1 C46 1.375(7) . ?
O2 C47 1.444(3) . ?
O2 C50 1.449(3) . ?
N1 C19 1.410(2) . ?
N2 C24 1.408(2) . ?
C1 C2 1.416(3) . ?
C1 C6 1.417(3) . ?
C2 C3 1.397(3) . ?
C2 C7 1.513(3) . ?
C3 C4 1.379(4) . ?
C4 C5 1.389(4) . ?
C4 C8 1.510(4) . ?
C5 C6 1.389(3) . ?
C6 C9 1.514(3) . ?
C10 C15 1.410(3) . ?
C10 C11 1.413(3) . ?
C11 C12 1.390(3) . ?
C11 C16 1.511(3) . ?
C12 C13 1.389(3) . ?
C13 C14 1.385(3) . ?
C13 C17 1.509(3) . ?
C14 C15 1.398(3) . ?
C15 C18 1.505(3) . ?
C19 C20 1.399(3) . ?
C19 C24 1.411(3) . ?
C20 C21 1.384(3) . ?
C21 C22 1.373(3) . ?
C22 C23 1.389(3) . ?
C23 C24 1.397(3) . ?
C25 C30 1.407(3) . ?
C25 C26 1.414(3) . ?
C26 C27 1.398(3) . ?
C26 C31 1.512(3) . ?
C27 C28 1.387(3) . ?
C28 C29 1.381(3) . ?
C28 C32 1.511(3) . ?
C29 C30 1.395(3) . ?
C30 C33 1.512(3) . ?
C34 C35 1.412(3) . ?
C34 C39 1.419(3) . ?
C35 C36 1.395(3) . ?
C35 C40 1.509(3) . ?
C36 C37 1.391(3) . ?
C37 C38 1.380(3) . ?
C37 C41 1.513(3) . ?
C38 C39 1.396(3) . ?
C39 C42 1.512(3) . ?
C43 C44 1.382(8) . ?
C44 C45 1.434(8) . ?
C45 C46 1.420(6) . ?
C47 C48 1.509(4) . ?
C48 C49 1.521(4) . ?
C49 C50 1.510(3) . ?

loop_
_cod_related_entry_id
_cod_related_entry_database
_cod_related_entry_code
1 ChemSpider 30652653
